data_1524641
loop_
_publ_author_name
'Kal'ichak, Ya.M.'
'Zaremba, V.I.'
'Bruskov, V.A.'
'Baranyak, V.M.'
'Zavalii, P.Yu.'

_publ_section_title
;
 Crystalline structures of compounds R Co In5 (R= Ce, Pr, Nd, Sm, Gd, Tb,
 Dy, Ho, Y) and R2 Co In5 (R= Ce, Pr, Nd, Sm, Gd, Dy, Dy, Ho, Er, Tm, Y)
;
_journal_name_full 'Izvestiya Akademii Nauk SSSR, Metally'
_journal_page_first 213
_journal_page_last 215
_journal_volume 1989
_journal_year 1989
_chemical_formula_sum 'Ce2 Co In8'
_space_group_IT_number 123
_symmetry_space_group_name_Hall '-P 4 2'
_symmetry_space_group_name_H-M 'P 4/m m m'
_cell_angle_alpha 90
_cell_angle_beta 90
_cell_angle_gamma 90
_cell_formula_units_Z 1
_cell_length_a 4.64
_cell_length_b 4.64
_cell_length_c 12.251
_cell_volume 263.759
_citation_journal_id_ASTM IZNMAQ
_cod_data_source_file Kalichak_IZNMAQ_1989_739.cif
_cod_data_source_block Ce2Co1In8
_cod_original_cell_volume 263.7591
_cod_original_formula_sum 'Ce2 Co1 In8'
_cod_database_code 1524641

loop_
_symmetry_equiv_pos_as_xyz
x,y,z
-y,x,z
-x,-y,z
y,-x,z
x,-y,-z
y,x,-z
-x,y,-z
-y,-x,-z
-x,-y,-z
y,-x,-z
x,y,-z
-y,x,-z
-x,y,z
-y,-x,z
x,-y,z
y,x,z

loop_
_atom_site_label
_atom_site_type_symbol
_atom_site_fract_x
_atom_site_fract_y
_atom_site_fract_z
_atom_site_occupancy
_atom_site_U_iso_or_equiv
In1 In 0 0.5 0.5 1 0.0
In2 In 0.5 0.5 0.2962 1 0.0
Co1 Co 0 0 0 1 0.0
Ce1 Ce 0 0 0.3105 1 0.0
In3 In 0 0.5 0.1199 1 0.0
